data_7204137
loop_
_publ_author_name
'Faulmann, C.'
'Doublet, M.-L.'
'Granier, F.'
'Garreau de Bonneval, B.'
'Malfant, I.'
'Legros, J.-P.'
'Togonidze, T.'
'Cassoux, P.'

_publ_section_title
;
 Synthesis, electrical behaviour, and crystal and electronic band
 structures of two different phases of the (SMeEt2)[Pd(dmit)2]2 salt.
 Consequences of cationic disorder on the electrical properties
;
_journal_issue 9
_journal_name_full 'Journal of Materials Chemistry'
_journal_page_first 2205
_journal_paper_doi 10.1039/b102133h
_journal_volume 11
_journal_year 2001
_chemical_formula_moiety 'C5 H13 S, 2(C6 Pd S10)'
_chemical_formula_sum 'C17 H13 Pd2 S21'
_chemical_formula_weight 1103.58
_space_group_IT_number 2
_symmetry_cell_setting triclinic
_symmetry_space_group_name_Hall '-P 1'
_symmetry_space_group_name_H-M 'P -1'
_atom_sites_solution_hydrogens geom
_atom_sites_solution_primary direct
_atom_sites_solution_secondary difmap
_audit_creation_method SHELXL-97
_cell_angle_alpha 92.112(11)
_cell_angle_beta 112.169(12)
_cell_angle_gamma 88.740(12)
_cell_formula_units_Z 2
_cell_length_a 7.7888(9)
_cell_length_b 36.181(3)
_cell_length_c 6.2573(6)
_cell_measurement_reflns_used 8000
_cell_measurement_temperature 160(2)
_cell_measurement_theta_max 21.0
_cell_measurement_theta_min 2.8
_cell_volume 1631.8(3)
_computing_cell_refinement 'IPDS software (Stoe, 1996)'
_computing_data_collection 'IPDS software (Stoe, 1996)'
_computing_data_reduction 'IPDS software (Stoe, 1996)'
_computing_molecular_graphics 'CAMERON (Watkin, 1996)'
_computing_publication_material 'WinGX (Farrugia, 1999)'
_computing_structure_refinement 'SHELXL-97 (Sheldrick, 1997)'
_computing_structure_solution 'SIR92 (Altomare, 1993)'
_diffrn_ambient_temperature 160(2)
_diffrn_measured_fraction_theta_full 0.952
_diffrn_measured_fraction_theta_max 0.952
_diffrn_measurement_device_type 'STOE Imaging Plate Diffraction System'
_diffrn_measurement_method '\f scan '
_diffrn_radiation_monochromator graphite
_diffrn_radiation_source 'fine-focus sealed tube'
_diffrn_radiation_type MoK\a
_diffrn_radiation_wavelength 0.71073
_diffrn_reflns_av_R_equivalents 0.0585
_diffrn_reflns_av_sigmaI/netI 0.0518
_diffrn_reflns_limit_h_max 7
_diffrn_reflns_limit_h_min -7
_diffrn_reflns_limit_k_max 35
_diffrn_reflns_limit_k_min -33
_diffrn_reflns_limit_l_max 6
_diffrn_reflns_limit_l_min 0
_diffrn_reflns_number 9065
_diffrn_reflns_theta_full 21.03
_diffrn_reflns_theta_max 21.03
_diffrn_reflns_theta_min 2.82
_diffrn_standards_decay_% 0
_exptl_absorpt_coefficient_mu 2.463
_exptl_absorpt_correction_T_max 0.5464
_exptl_absorpt_correction_T_min 0.2078
_exptl_absorpt_correction_type refdelf
_exptl_absorpt_process_details
;
Parkin S,Moezzi B & Hope H, (1995) J. Appl. Cryst. 28, 53-56
Cubic fit to sin(theta)/lambda - 24 parameters
;
_exptl_crystal_colour black
_exptl_crystal_density_diffrn 2.246
_exptl_crystal_density_method 'not measured'
_exptl_crystal_description plate
_exptl_crystal_F_000 1086
_exptl_crystal_size_max 0.5
_exptl_crystal_size_mid 0.35
_exptl_crystal_size_min 0.05
_refine_diff_density_max 1.757
_refine_diff_density_min -0.984
_refine_diff_density_rms 0.207
_refine_ls_extinction_method none
_refine_ls_goodness_of_fit_ref 1.175
_refine_ls_hydrogen_treatment mixed
_refine_ls_matrix_type full
_refine_ls_number_parameters 364
_refine_ls_number_reflns 3336
_refine_ls_number_restraints 22
_refine_ls_restrained_S_all 1.171
_refine_ls_R_factor_all 0.0962
_refine_ls_R_factor_gt 0.0861
_refine_ls_shift/su_max 0.007
_refine_ls_shift/su_mean 0.000
_refine_ls_structure_factor_coef Fsqd
_refine_ls_weighting_details 'calc w=1/[\s^2^(Fo^2^)+(0.0262P)^2^+81.7913P] where P=(Fo^2^+2Fc^2^)/3'
_refine_ls_weighting_scheme calc
_refine_ls_wR_factor_gt 0.2233
_refine_ls_wR_factor_ref 0.2292
_reflns_number_gt 2890
_reflns_number_total 3336
_reflns_threshold_expression >2sigma(I)
_cod_data_source_file b102133h.txt
_cod_data_source_block pd36_bt
_cod_original_sg_symbol_H-M P-1
_cod_database_code 7204137

loop_
_symmetry_equiv_pos_as_xyz
'x, y, z'
'-x, -y, -z'

loop_
_atom_site_label
_atom_site_type_symbol
_atom_site_fract_x
_atom_site_fract_y
_atom_site_fract_z
_atom_site_U_iso_or_equiv
_atom_site_adp_type
_atom_site_occupancy
_atom_site_symmetry_multiplicity
_atom_site_calc_flag
_atom_site_refinement_flags
_atom_site_disorder_assembly
_atom_site_disorder_group
S1 S 0.4437(12) 0.2531(3) 0.7689(15) 0.091(2) Uani 1 1 d U . .
C1 C 0.433(6) 0.2097(11) 0.633(7) 0.132(14) Uani 1 1 d U . .
H1A H 0.3994 0.1911 0.7204 0.197 Uiso 1 1 calc R . .
H1B H 0.5542 0.2034 0.6275 0.197 Uiso 1 1 calc R . .
H1C H 0.3394 0.2102 0.4760 0.197 Uiso 1 1 calc R . .
C2 C 0.472(5) 0.2843(12) 0.558(6) 0.114(10) Uani 1 1 d U . .
H2A H 0.3594 0.2838 0.4141 0.137 Uiso 1 1 calc R . .
H2B H 0.4896 0.3100 0.6218 0.137 Uiso 1 1 calc R . .
C3 C 0.639(5) 0.2717(12) 0.505(6) 0.123(13) Uani 1 1 d U . .
H3A H 0.7371 0.2634 0.6473 0.184 Uiso 1 1 calc R . .
H3B H 0.6846 0.2924 0.4449 0.184 Uiso 1 1 calc R . .
H3C H 0.6039 0.2513 0.3903 0.184 Uiso 1 1 calc R . .
C4 C 0.208(4) 0.2623(10) 0.728(6) 0.096(8) Uani 1 1 d U . .
H4A H 0.1940 0.2883 0.7749 0.115 Uiso 1 1 calc R . .
H4B H 0.1282 0.2587 0.5625 0.115 Uiso 1 1 calc R . .
C5 C 0.150(5) 0.2360(11) 0.873(6) 0.110(11) Uani 1 1 d U . .
H5A H 0.2535 0.2191 0.9507 0.165 Uiso 1 1 calc R . .
H5B H 0.0429 0.2217 0.7729 0.165 Uiso 1 1 calc R . .
H5C H 0.1180 0.2502 0.9888 0.165 Uiso 1 1 calc R . .
Pd1 Pd 0.1882(2) 0.48155(5) 1.0166(3) 0.0474(6) Uani 1 1 d . . .
S11 S 0.0361(8) 0.43429(17) 0.7638(10) 0.0492(15) Uani 1 1 d . . .
S12 S 0.1991(8) 0.44738(17) 1.3227(10) 0.0493(15) Uani 1 1 d . . .
S13 S -0.0697(9) 0.35876(18) 0.8493(11) 0.0556(16) Uani 1 1 d . . .
S14 S 0.0774(9) 0.36966(18) 1.3461(11) 0.0575(17) Uani 1 1 d . . .
S15 S -0.0942(10) 0.2980(2) 1.1453(12) 0.070(2) Uani 1 1 d . . .
S16 S 0.3583(9) 0.52657(18) 1.2734(10) 0.0515(15) Uani 1 1 d . . .
S17 S 0.1977(8) 0.51461(17) 0.7164(10) 0.0488(15) Uani 1 1 d . . .
S18 S 0.5077(9) 0.59822(18) 1.2049(10) 0.0543(16) Uani 1 1 d . . .
S19 S 0.3661(9) 0.58830(18) 0.7070(11) 0.0539(16) Uani 1 1 d . . .
S20 S 0.5637(10) 0.65747(19) 0.9209(12) 0.0649(18) Uani 1 1 d . . .
C11 C 0.030(3) 0.4007(6) 0.955(4) 0.038(5) Uani 1 1 d . . .
C12 C 0.096(3) 0.4074(6) 1.183(4) 0.049(6) Uani 1 1 d . . .
C13 C -0.030(3) 0.3398(6) 1.118(4) 0.049(6) Uani 1 1 d . . .
C14 C 0.386(3) 0.5581(6) 1.081(5) 0.053(7) Uani 1 1 d . . .
C15 C 0.315(3) 0.5535(6) 0.858(4) 0.037(5) Uani 1 1 d . . .
C16 C 0.479(3) 0.6174(7) 0.941(4) 0.053(6) Uani 1 1 d . . .
Pd2 Pd 0.1850(2) 0.01911(5) 1.0218(3) 0.0477(6) Uani 1 1 d . . .
S21 S 0.1973(8) -0.01421(17) 0.7086(10) 0.0502(15) Uani 1 1 d . . .
S22 S 0.3596(9) -0.02569(18) 1.2625(10) 0.0510(15) Uani 1 1 d . . .
S23 S 0.3748(9) -0.08752(18) 0.6712(10) 0.0528(16) Uani 1 1 d . . .
S24 S 0.5180(9) -0.09763(18) 1.1650(10) 0.0543(16) Uani 1 1 d . . .
S25 S 0.5795(10) -0.1564(2) 0.8587(12) 0.0657(18) Uani 1 1 d . . .
S26 S 0.1911(8) 0.05370(17) 1.3405(10) 0.0512(15) Uani 1 1 d . . .
S27 S 0.0286(8) 0.06611(17) 0.7857(10) 0.0501(15) Uani 1 1 d . . .
S28 S 0.0567(9) 0.13113(18) 1.3876(11) 0.0574(17) Uani 1 1 d . . .
S29 S -0.0903(9) 0.14154(18) 0.8924(11) 0.0588(17) Uani 1 1 d . . .
S30 S -0.1233(11) 0.2026(2) 1.2088(14) 0.072(2) Uani 1 1 d . . .
C21 C 0.321(3) -0.0528(6) 0.839(4) 0.043(6) Uani 1 1 d . . .
C22 C 0.391(3) -0.0578(7) 1.059(5) 0.055(6) Uani 1 1 d . . .
C23 C 0.492(3) -0.1168(7) 0.892(4) 0.058(7) Uani 1 1 d . . .
C24 C 0.083(3) 0.0937(6) 1.213(5) 0.055(7) Uani 1 1 d . . .
C25 C 0.016(3) 0.0990(6) 0.983(4) 0.043(6) Uani 1 1 d . . .
C26 C -0.054(3) 0.1613(7) 1.171(4) 0.056(6) Uani 1 1 d . . .

loop_
_atom_site_aniso_label
_atom_site_aniso_U_11
_atom_site_aniso_U_22
_atom_site_aniso_U_33
_atom_site_aniso_U_23
_atom_site_aniso_U_13
_atom_site_aniso_U_12
S1 0.084(5) 0.097(7) 0.085(5) 0.000(4) 0.023(4) -0.003(5)
C1 0.14(3) 0.143(18) 0.16(4) -0.07(2) 0.12(3) -0.04(2)
C2 0.09(2) 0.17(3) 0.08(2) 0.026(18) 0.027(17) 0.00(2)
C3 0.12(3) 0.17(4) 0.08(2) 0.05(2) 0.043(19) 0.03(2)
C4 0.086(13) 0.10(2) 0.10(2) -0.011(17) 0.038(17) -0.010(16)
C5 0.086(19) 0.13(3) 0.11(3) 0.03(2) 0.033(19) 0.01(2)
Pd1 0.0461(11) 0.0507(13) 0.0451(11) 0.0025(8) 0.0165(9) -0.0033(9)
S11 0.050(4) 0.050(4) 0.046(3) -0.001(3) 0.017(3) -0.005(3)
S12 0.046(4) 0.052(4) 0.047(3) -0.002(3) 0.015(3) -0.005(3)
S13 0.054(4) 0.052(4) 0.056(4) 0.003(3) 0.015(3) -0.005(3)
S14 0.065(4) 0.053(4) 0.055(4) 0.008(3) 0.023(3) -0.001(3)
S15 0.077(5) 0.056(5) 0.073(5) 0.007(3) 0.025(4) -0.010(4)
S16 0.056(4) 0.053(4) 0.041(3) 0.004(3) 0.013(3) -0.003(3)
S17 0.050(4) 0.049(4) 0.046(3) 0.000(3) 0.016(3) -0.005(3)
S18 0.050(4) 0.053(4) 0.055(4) -0.001(3) 0.014(3) -0.007(3)
S19 0.054(4) 0.048(4) 0.061(4) 0.006(3) 0.023(3) -0.004(3)
S20 0.066(4) 0.054(5) 0.075(4) 0.004(3) 0.026(4) -0.009(3)
C11 0.035(12) 0.039(14) 0.042(13) -0.006(10) 0.018(10) 0.002(10)
C12 0.033(13) 0.040(15) 0.080(19) 0.008(12) 0.029(13) 0.016(10)
C13 0.049(14) 0.039(15) 0.047(13) 0.000(10) 0.005(11) 0.007(11)
C14 0.041(14) 0.025(14) 0.10(2) 0.020(12) 0.029(14) 0.014(10)
C15 0.045(13) 0.033(14) 0.040(13) 0.007(10) 0.025(11) 0.002(10)
C16 0.042(14) 0.063(17) 0.056(15) -0.002(12) 0.020(12) -0.007(12)
Pd2 0.0459(11) 0.0490(13) 0.0477(11) 0.0006(8) 0.0175(9) 0.0021(9)
S21 0.053(4) 0.046(4) 0.050(3) 0.004(3) 0.018(3) 0.006(3)
S22 0.054(4) 0.055(4) 0.040(3) 0.002(3) 0.014(3) 0.004(3)
S23 0.054(4) 0.050(4) 0.057(4) -0.001(3) 0.025(3) 0.010(3)
S24 0.052(4) 0.058(4) 0.052(4) 0.006(3) 0.018(3) 0.009(3)
S25 0.066(4) 0.059(5) 0.075(4) 0.001(3) 0.030(4) 0.009(3)
S26 0.048(4) 0.053(4) 0.051(4) 0.004(3) 0.017(3) 0.004(3)
S27 0.049(4) 0.052(4) 0.050(3) 0.005(3) 0.020(3) 0.002(3)
S28 0.060(4) 0.053(4) 0.061(4) -0.005(3) 0.025(3) -0.001(3)
S29 0.053(4) 0.053(4) 0.066(4) 0.002(3) 0.019(3) 0.006(3)
S30 0.076(5) 0.051(5) 0.094(5) -0.001(4) 0.037(4) 0.009(4)
C21 0.054(15) 0.033(14) 0.049(15) -0.016(10) 0.030(12) 0.001(10)
C22 0.040(14) 0.061(18) 0.072(19) -0.002(13) 0.031(13) 0.004(12)
C23 0.048(15) 0.066(18) 0.061(16) -0.012(13) 0.023(13) -0.008(13)
C24 0.033(13) 0.037(15) 0.11(2) -0.011(13) 0.045(14) -0.011(11)
C25 0.044(14) 0.038(15) 0.048(14) 0.019(11) 0.016(11) -0.008(10)
C26 0.048(15) 0.058(17) 0.065(16) 0.002(12) 0.023(13) -0.003(12)

loop_
_atom_type_symbol
_atom_type_description
_atom_type_scat_dispersion_real
_atom_type_scat_dispersion_imag
_atom_type_scat_source
C C 0.0033 0.0016 'International Tables Vol C Tables 4.2.6.8 and 6.1.1.4'
H H 0.0000 0.0000 'International Tables Vol C Tables 4.2.6.8 and 6.1.1.4'
S S 0.1246 0.1234 'International Tables Vol C Tables 4.2.6.8 and 6.1.1.4'
Pd Pd -0.9988 1.0072 'International Tables Vol C Tables 4.2.6.8 and 6.1.1.4'

loop_
_geom_angle_atom_site_label_1
_geom_angle_atom_site_label_2
_geom_angle_atom_site_label_3
_geom_angle
_geom_angle_site_symmetry_1
_geom_angle_site_symmetry_3
_geom_angle_publ_flag
C1 S1 C4 102.9(17) . . ?
C1 S1 C2 102(2) . . ?
C4 S1 C2 100.4(17) . . ?
C3 C2 S1 109(3) . . ?
C5 C4 S1 109(2) . . ?
S17 Pd1 S12 176.1(2) . . ?
S17 Pd1 S16 90.0(2) . . ?
S12 Pd1 S16 89.0(2) . . ?
S17 Pd1 S11 90.4(2) . . ?
S12 Pd1 S11 90.4(2) . . ?
S16 Pd1 S11 176.1(2) . . ?
S17 Pd1 Pd1 92.19(18) . 2_567 ?
S12 Pd1 Pd1 91.57(17) . 2_567 ?
S16 Pd1 Pd1 92.35(18) . 2_567 ?
S11 Pd1 Pd1 91.47(17) . 2_567 ?
C11 S11 Pd1 101.3(7) . . ?
C12 S12 Pd1 100.9(9) . . ?
C11 S13 C13 96.5(11) . . ?
C13 S14 C12 97.2(12) . . ?
C14 S16 Pd1 100.4(9) . . ?
C15 S17 Pd1 101.7(7) . . ?
C14 S18 C16 94.6(12) . . ?
C16 S19 C15 97.5(11) . . ?
C12 C11 S13 118.6(17) . . ?
C12 C11 S11 121.5(17) . . ?
S13 C11 S11 119.9(12) . . ?
C11 C12 S12 125.9(18) . . ?
C11 C12 S14 114.4(17) . . ?
S12 C12 S14 119.7(15) . . ?
S15 C13 S14 123.8(14) . . ?
S15 C13 S13 122.9(13) . . ?
S14 C13 S13 113.3(13) . . ?
C15 C14 S18 120.1(18) . . ?
C15 C14 S16 123.6(18) . . ?
S18 C14 S16 116.2(16) . . ?
C14 C15 S17 124.2(17) . . ?
C14 C15 S19 114.5(17) . . ?
S17 C15 S19 121.0(12) . . ?
S20 C16 S19 123.9(15) . . ?
S20 C16 S18 123.0(14) . . ?
S19 C16 S18 113.0(14) . . ?
S21 Pd2 S22 90.1(2) . . ?
S21 Pd2 S26 176.4(2) . . ?
S22 Pd2 S26 89.2(2) . . ?
S21 Pd2 S27 90.3(2) . . ?
S22 Pd2 S27 176.1(2) . . ?
S26 Pd2 S27 90.2(2) . . ?
S21 Pd2 Pd2 91.87(18) . 2_557 ?
S22 Pd2 Pd2 91.50(18) . 2_557 ?
S26 Pd2 Pd2 91.63(17) . 2_557 ?
S27 Pd2 Pd2 92.38(17) . 2_557 ?
C21 S21 Pd2 101.2(7) . . ?
C22 S22 Pd2 100.7(9) . . ?
C23 S23 C21 97.6(12) . . ?
C22 S24 C23 95.2(13) . . ?
C24 S26 Pd2 100.8(9) . . ?
C25 S27 Pd2 101.5(8) . . ?
C26 S28 C24 98.0(13) . . ?
C25 S29 C26 97.2(12) . . ?
C22 C21 S21 125.3(17) . . ?
C22 C21 S23 114.7(19) . . ?
S21 C21 S23 119.8(13) . . ?
C21 C22 S24 119.9(19) . . ?
C21 C22 S22 123(2) . . ?
S24 C22 S22 117.4(15) . . ?
S25 C23 S23 124.9(15) . . ?
S25 C23 S24 122.8(16) . . ?
S23 C23 S24 112.3(14) . . ?
C25 C24 S26 124.3(18) . . ?
C25 C24 S28 116.1(19) . . ?
S26 C24 S28 119.6(17) . . ?
C24 C25 S27 123.2(18) . . ?
C24 C25 S29 116.6(18) . . ?
S27 C25 S29 120.3(13) . . ?
S30 C26 S28 125.2(15) . . ?
S30 C26 S29 122.6(15) . . ?
S28 C26 S29 112.1(14) . . ?

loop_
_geom_bond_atom_site_label_1
_geom_bond_atom_site_label_2
_geom_bond_distance
_geom_bond_site_symmetry_2
_geom_bond_publ_flag
S1 C1 1.74(3) . ?
S1 C4 1.78(3) . ?
S1 C2 1.85(4) . ?
C2 C3 1.52(5) . ?
C4 C5 1.53(4) . ?
Pd1 S17 2.289(6) . ?
Pd1 S12 2.291(6) . ?
Pd1 S16 2.299(6) . ?
Pd1 S11 2.303(6) . ?
Pd1 Pd1 3.132(4) 2_567 ?
S11 C11 1.75(2) . ?
S12 C12 1.71(2) . ?
S13 C11 1.71(2) . ?
S13 C13 1.75(2) . ?
S14 C13 1.71(2) . ?
S14 C12 1.77(2) . ?
S15 C13 1.64(2) . ?
S16 C14 1.76(2) . ?
S17 C15 1.72(2) . ?
S18 C14 1.74(2) . ?
S18 C16 1.75(2) . ?
S19 C16 1.72(2) . ?
S19 C15 1.74(2) . ?
S20 C16 1.63(3) . ?
C11 C12 1.34(3) . ?
C14 C15 1.30(3) . ?
Pd2 S21 2.295(6) . ?
Pd2 S22 2.299(6) . ?
Pd2 S26 2.300(6) . ?
Pd2 S27 2.301(6) . ?
Pd2 Pd2 3.138(4) 2_557 ?
S21 C21 1.72(2) . ?
S22 C22 1.77(3) . ?
S23 C23 1.73(3) . ?
S23 C21 1.75(2) . ?
S24 C22 1.73(3) . ?
S24 C23 1.76(2) . ?
S25 C23 1.61(3) . ?
S26 C24 1.72(3) . ?
S27 C25 1.71(2) . ?
S28 C26 1.72(3) . ?
S28 C24 1.76(2) . ?
S29 C25 1.74(2) . ?
S29 C26 1.78(2) . ?
S30 C26 1.62(3) . ?
C21 C22 1.30(3) . ?
C24 C25 1.35(3) . ?
